data_4321733
loop_
_publ_author_name
'Mary K. Ellison'
'Charles E. Schulz'
'W. Robert Scheidt'

_publ_section_title
;
 Syntheses, Characterization, and Structural Studies of Several
 (Nitro)(nitrosyl)iron(III) Porphyrinates: [Fe(Porph)(NO2)(NO)]
;
_journal_name_full 'Inorganic Chemistry'
_journal_page_first 100
_journal_page_last 108
_journal_paper_doi 10.1021/ic981162n
_journal_volume 38
_journal_year 1999
_chemical_formula_sum 'C70 H69 Cl Fe N10 O7'
_chemical_formula_weight 1253.65
_chemical_name_systematic
;
 ?
;
_space_group_IT_number 130
_symmetry_cell_setting tetragonal
_symmetry_space_group_name_Hall '-P 4a 2ac'
_symmetry_space_group_name_H-M 'P 4/n c c :2'
_atom_sites_solution_hydrogens geom
_atom_sites_solution_primary direct
_atom_sites_solution_secondary difmap
_audit_creation_method SHELXL
_cell_angle_alpha 90.00
_cell_angle_beta 90.00
_cell_angle_gamma 90.00
_cell_formula_units_Z 4
_cell_length_a 18.1172(15)
_cell_length_b 18.1172(15)
_cell_length_c 19.0838(8)
_cell_measurement_reflns_used 250
_cell_measurement_temperature 130(2)
_cell_measurement_theta_max 20.5
_cell_measurement_theta_min -20.5
_cell_volume 6263.9(8)
_computing_cell_refinement MADNES
_computing_data_collection MADNES
_computing_data_reduction 'MADNES (Messerschmitt & Pflugrath, 1987)'
_computing_molecular_graphics 'ORTEP-III (Burnett, Johnson, 1996)'
_computing_publication_material SHELXL-93
_computing_structure_refinement 'SHELXL-93 (Sheldrick, 1993)'
_computing_structure_solution 'SHELXS-86 (Sheldrick, 1990)'
_diffrn_ambient_temperature 130(2)
_diffrn_measurement_device 'Enraf-Nonius FAST area-detector'
_diffrn_measurement_method 'ellipsoid mask fitting'
_diffrn_radiation_monochromator graphite
_diffrn_radiation_source 'rotating anode'
_diffrn_radiation_type MoK\a
_diffrn_radiation_wavelength 0.71073
_diffrn_reflns_av_R_equivalents 0.0726
_diffrn_reflns_av_sigmaI/netI 0.0301
_diffrn_reflns_limit_h_max 25
_diffrn_reflns_limit_h_min -23
_diffrn_reflns_limit_k_max 23
_diffrn_reflns_limit_k_min -23
_diffrn_reflns_limit_l_max 25
_diffrn_reflns_limit_l_min -17
_diffrn_reflns_number 43524
_diffrn_reflns_theta_max 29.74
_diffrn_reflns_theta_min 2.25
_diffrn_standards_decay_% 'no measurable crystal decay'
_diffrn_standards_interval_count 0
_diffrn_standards_interval_time 0
_diffrn_standards_number 0
_exptl_absorpt_coefficient_mu 0.347
_exptl_absorpt_correction_T_max 1.0
_exptl_absorpt_correction_T_min 0.80
_exptl_absorpt_correction_type refdelf
_exptl_crystal_colour 'dark purple'
_exptl_crystal_density_diffrn 1.329
_exptl_crystal_density_meas ?
_exptl_crystal_description 'rectangular prism'
_exptl_crystal_F_000 2632
_exptl_crystal_size_max 0.43
_exptl_crystal_size_mid 0.33
_exptl_crystal_size_min 0.27
_refine_diff_density_max 0.658
_refine_diff_density_min -1.119
_refine_diff_density_rms 0.087
_refine_ls_extinction_method none
_refine_ls_goodness_of_fit_all 1.179
_refine_ls_goodness_of_fit_obs 1.244
_refine_ls_hydrogen_treatment constr
_refine_ls_matrix_type full
_refine_ls_number_parameters 252
_refine_ls_number_reflns 4332
_refine_ls_number_restraints 0
_refine_ls_restrained_S_all 1.179
_refine_ls_restrained_S_obs 1.244
_refine_ls_R_factor_all 0.1038
_refine_ls_R_factor_obs 0.0901
_refine_ls_shift/esd_max -0.001
_refine_ls_shift/esd_mean 0.000
_refine_ls_structure_factor_coef Fsqd
_refine_ls_weighting_details 'w=1/[\s^2^(Fo^2^)+(0.0192P)^2^+24.8155P] where P=(Fo^2^+2Fc^2^)/3'
_refine_ls_weighting_scheme calc
_refine_ls_wR_factor_all 0.1956
_refine_ls_wR_factor_obs 0.1896
_reflns_number_observed 3686
_reflns_number_total 4332
_reflns_observed_criterion >2sigma(I)
_cod_data_source_file ic981162n_3.cif
_cod_data_source_block sd:fepfno2no(2)
_cod_depositor_comments
;
The following automatic conversions were performed:

'_exptl_crystal_density_meas' value 'not measured' was changed to '?'
- the value is perceived as not measured.

Automatic conversion script
Id: cif_fix_values 3008 2015-01-20 13:52:24Z robertas 

The following automatic conversions were performed:

'_refine_ls_weighting_scheme' value 'calc
w=1/[\s^2^(Fo^2^)+(0.0192P)^2^+24.8155P] where P=(Fo^2^+2Fc^2^)/3'
was changed to 'calc'. New tag '_refine_ls_weighting_details' was
created. The value of the new tag was set to
'w=1/[\s^2^(Fo^2^)+(0.0192P)^2^+24.8155P] where P=(Fo^2^+2Fc^2^)/3'.

Automatic conversion script
Id: cif_fix_values 3143 2015-03-26 13:38:13Z robertas 
;
_cod_original_sg_symbol_H-M 'P 4/n c c'
_cod_database_code 4321733

loop_
_symmetry_equiv_pos_as_xyz
'x, y, z'
'-x+1/2, -y+1/2, z'
'-y+1/2, x, z'
'y, -x+1/2, z'
'-x, y+1/2, -z+1/2'
'x+1/2, -y, -z+1/2'
'y+1/2, x+1/2, -z+1/2'
'-y, -x, -z+1/2'
'-x, -y, -z'
'x-1/2, y-1/2, -z'
'y-1/2, -x, -z'
'-y, x-1/2, -z'
'x, -y-1/2, z-1/2'
'-x-1/2, y, z-1/2'
'-y-1/2, -x-1/2, z-1/2'
'y, x, z-1/2'

loop_
_atom_site_aniso_label
_atom_site_aniso_U_11
_atom_site_aniso_U_22
_atom_site_aniso_U_33
_atom_site_aniso_U_23
_atom_site_aniso_U_13
_atom_site_aniso_U_12
Fe1 0.0182(3) 0.0182(3) 0.0305(5) 0.000 0.000 0.000
N1 0.0201(12) 0.0193(12) 0.0209(12) -0.0018(10) -0.0014(10) 0.0006(9)
N3 0.023(2) 0.023(2) 0.030(3) 0.000 0.000 0.000
N4 0.025(2) 0.025(2) 0.021(2) 0.000 0.000 0.000
O(2a) 0.082(4) 0.082(4) 0.008(3) 0.000 0.000 0.000
O(2b) 0.077(16) 0.041(12) 0.008(8) 0.017(8) 0.003(9) -0.008(11)
O(3a) 0.036(4) 0.035(3) 0.019(3) 0.002(3) -0.008(3) 0.002(3)
O(3b) 0.091(14) 0.091(14) 0.023(11) 0.000 0.000 0.000
C(m1) 0.0249(15) 0.0212(14) 0.0192(13) -0.0012(11) -0.0004(11) -0.0023(11)
C(a1) 0.0247(15) 0.0204(13) 0.0213(13) -0.0016(11) -0.0001(12) 0.0011(12)
C(a2) 0.025(2) 0.0233(15) 0.0195(13) 0.0005(12) -0.0011(12) -0.0039(11)
C(b1) 0.029(2) 0.0205(14) 0.033(2) -0.0029(13) 0.0004(14) 0.0028(12)
C(b2) 0.0244(15) 0.0233(15) 0.031(2) -0.0021(13) 0.0016(13) 0.0037(12)
C1 0.0252(15) 0.0199(14) 0.027(2) -0.0017(12) 0.0004(12) -0.0015(12)
C2 0.044(2) 0.025(2) 0.025(2) 0.0011(13) -0.0038(15) -0.0079(15)
C3 0.076(3) 0.035(2) 0.033(2) -0.003(2) -0.009(2) -0.023(2)
C4 0.066(3) 0.028(2) 0.045(2) 0.000(2) -0.001(2) -0.021(2)
C5 0.046(2) 0.028(2) 0.036(2) 0.0047(15) 0.008(2) -0.008(2)
C6 0.034(2) 0.027(2) 0.024(2) -0.0013(13) 0.0025(13) -0.0013(14)
C7 0.029(2) 0.048(2) 0.027(2) -0.003(2) -0.0035(14) -0.010(2)
N2 0.077(3) 0.027(2) 0.024(2) 0.0008(12) -0.005(2) -0.015(2)
O1 0.139(4) 0.080(3) 0.039(2) -0.024(2) 0.025(2) -0.073(3)
C8 0.050(3) 0.067(3) 0.029(2) 0.012(2) -0.001(2) 0.011(2)
C(9a) 0.065(6) 0.053(6) 0.087(7) -0.013(5) -0.036(6) 0.008(4)
C(9b) 0.086(10) 0.086(11) 0.037(6) -0.004(6) -0.029(6) -0.001(8)
C(10) 0.078(4) 0.076(4) 0.070(4) 0.025(3) 0.026(3) 0.005(3)
C(11a) 0.087(7) 0.043(4) 0.031(4) 0.007(3) -0.002(4) -0.021(4)
C(11b) 0.123(13) 0.037(6) 0.038(6) 0.002(5) -0.031(7) 0.002(6)
C(12) 0.053(9) 0.068(13) 0.071(11) 0.022(15) 0.033(18) 0.039(10)
Cl1 0.075(10) 0.237(28) 0.089(4) 0.046(10) 0.006(6) 0.052(13)

loop_
_atom_site_label
_atom_site_type_symbol
_atom_site_fract_x
_atom_site_fract_y
_atom_site_fract_z
_atom_site_U_iso_or_equiv
_atom_site_thermal_displace_type
_atom_site_occupancy
_atom_site_calc_flag
_atom_site_refinement_flags
_atom_site_disorder_group
Fe1 Fe 0.2500 0.2500 0.10479(5) 0.0223(2) Uani 1 d S .
N1 N 0.29451(14) 0.14906(14) 0.10060(14) 0.0201(5) Uani 1 d . .
N3 N 0.2500 0.2500 0.1956(3) 0.0252(11) Uani 1 d S .
N4 N 0.2500 0.2500 0.0044(3) 0.0237(10) Uani 1 d S .
O(2a) O 0.2500 0.2500 0.2536(4) 0.057(2) Uani 0.74 d SP .
O(2b) O 0.2281(14) 0.1963(12) 0.2297(9) 0.042(6) Uani 0.13 d P .
O(3a) O 0.1948(4) 0.2731(4) -0.0278(3) 0.0299(15) Uani 0.37 d P .
O(3b) O 0.2500 0.2500 -0.0594(13) 0.068(8) Uani 0.26 d SP .
C(m1) C 0.1815(2) 0.0735(2) 0.0978(2) 0.0218(6) Uani 1 d . .
C(a1) C 0.2578(2) 0.0830(2) 0.0990(2) 0.0221(6) Uani 1 d . .
C(a2) C 0.1318(2) 0.1316(2) 0.0986(2) 0.0225(6) Uani 1 d . .
C(b1) C 0.3096(2) 0.0233(2) 0.0970(2) 0.0274(7) Uani 1 d . .
H(b1) H 0.2981(2) -0.0279(2) 0.0962(2) 0.033 Uiso 1 calc R .
C(b2) C 0.3775(2) 0.0533(2) 0.0966(2) 0.0262(7) Uani 1 d . .
H(b2) H 0.4230(2) 0.0273(2) 0.0953(2) 0.031 Uiso 1 calc R .
C1 C 0.1523(2) -0.0045(2) 0.0939(2) 0.0239(6) Uani 1 d . .
C2 C 0.1366(2) -0.0369(2) 0.0296(2) 0.0315(8) Uani 1 d . .
C3 C 0.1119(3) -0.1104(2) 0.0276(2) 0.0478(11) Uani 1 d . .
H3 H 0.1013(3) -0.1331(2) -0.0161(2) 0.057 Uiso 1 calc R .
C4 C 0.1033(3) -0.1490(2) 0.0885(2) 0.0461(11) Uani 1 d . .
H4 H 0.0863(3) -0.1986(2) 0.0867(2) 0.055 Uiso 1 calc R .
C5 C 0.1188(2) -0.1172(2) 0.1529(2) 0.0367(8) Uani 1 d . .
H5 H 0.1130(2) -0.1447(2) 0.1949(2) 0.044 Uiso 1 calc R .
C6 C 0.1427(2) -0.0454(2) 0.1552(2) 0.0283(7) Uani 1 d . .
H6 H 0.1528(2) -0.0231(2) 0.1992(2) 0.034 Uiso 1 calc R .
C7 C 0.1366(2) -0.0148(2) -0.0991(2) 0.0348(8) Uani 1 d . .
N2 N 0.1463(2) 0.0055(2) -0.0316(2) 0.0428(9) Uani 1 d . .
H2 H 0.1605(2) 0.0515(2) -0.0250(2) 0.051 Uiso 1 calc R .
O1 O 0.1193(3) -0.0753(2) -0.1161(2) 0.086(2) Uani 1 d . .
C8 C 0.1471(3) 0.0456(3) -0.1546(2) 0.0488(11) Uani 1 d . .
C(9a) C 0.0799(6) 0.0712(6) -0.1880(6) 0.068(3) Uani 0.568(10) d P .
H(9a1) H 0.0544(24) 0.0294(9) -0.2098(38) 0.103 Uiso 0.568(10) calc PR .
H(9a2) H 0.0922(6) 0.1078(34) -0.2240(29) 0.103 Uiso 0.568(10) calc PR .
H(9a3) H 0.0476(20) 0.0939(41) -0.1529(9) 0.103 Uiso 0.568(10) calc PR .
C(9b) C 0.0856(8) 0.0124(9) -0.2135(6) 0.070(4) Uani 0.432(10) d P .
H(9b1) H 0.0944(38) -0.0405(15) -0.2206(42) 0.104 Uiso 0.432(10) calc PR .
H(9b2) H 0.0916(40) 0.0385(41) -0.2581(18) 0.104 Uiso 0.432(10) calc PR .
H(9b3) H 0.0354(8) 0.0199(53) -0.1958(26) 0.104 Uiso 0.432(10) calc PR .
C(10) C 0.2108(3) 0.0250(4) -0.2007(3) 0.074(2) Uani 1 d . .
H(10A) H 0.1976(10) -0.0183(16) -0.2288(18) 0.112 Uiso 1 calc R .
H(10B) H 0.2538(8) 0.0134(25) -0.1715(4) 0.112 Uiso 1 calc R .
H(10C) H 0.2226(17) 0.0664(10) -0.2318(18) 0.112 Uiso 1 calc R .
C(11a) C 0.1822(6) 0.1221(5) -0.1199(4) 0.054(3) Uani 0.568(10) d P .
H(11A) H 0.1897(35) 0.1589(14) -0.1569(7) 0.081 Uiso 0.568(10) calc PR .
H(11B) H 0.2296(18) 0.1108(9) -0.0976(30) 0.081 Uiso 0.568(10) calc PR .
H(11C) H 0.1479(17) 0.1418(20) -0.0848(25) 0.081 Uiso 0.568(10) calc PR .
C(11b) C 0.1182(10) 0.1126(6) -0.1371(6) 0.066(4) Uani 0.432(10) d P .
H(11D) H 0.1058(54) 0.1399(24) -0.1798(6) 0.099 Uiso 0.432(10) calc PR .
H(11E) H 0.1545(23) 0.1406(24) -0.1099(47) 0.099 Uiso 0.432(10) calc PR .
H(11F) H 0.0735(34) 0.1054(6) -0.1090(46) 0.099 Uiso 0.432(10) calc PR .
C(12) C 0.2511(8) -0.2429(9) 0.1575(3) 0.064(6) Uani 0.25 d PG .
C(13) C 0.2950(7) -0.2001(8) 0.2005(4) 0.042(4) Uiso 0.25 d PG .
H(13) H 0.3283(10) -0.1650(10) 0.1812(6) 0.050 Uiso 0.25 calc PR .
C(14) C 0.2894(8) -0.2095(8) 0.2721(4) 0.034(3) Uiso 0.25 d PG .
H14 H 0.3189(10) -0.1803(10) 0.3026(6) 0.041 Uiso 0.25 calc PR .
C(15) C 0.2412(10) -0.2612(9) 0.3001(3) 0.056(5) Uiso 0.25 d PG .
H(15) H 0.2379(13) -0.2674(13) 0.3494(4) 0.067 Uiso 0.25 calc PR .
C(16) C 0.1980(10) -0.3038(9) 0.2560(6) 0.045(3) Uiso 0.25 d PG .
H(16) H 0.1659(13) -0.3400(12) 0.2753(8) 0.054 Uiso 0.25 calc PR .
C(17) C 0.2011(9) -0.2940(9) 0.1828(5) 0.050(5) Uiso 0.25 d PG .
H(17) H 0.1701(11) -0.3213(11) 0.1522(8) 0.060 Uiso 0.25 calc PR .
Cl1 Cl 0.2584(14) -0.2320(15) 0.0671(3) 0.133(9) Uani 0.25 d PG .

loop_
_atom_type_symbol
_atom_type_description
_atom_type_scat_dispersion_real
_atom_type_scat_dispersion_imag
_atom_type_scat_source
C C 0.0033 0.0016 'International Tables Vol C Tables 4.2.6.8 and 6.1.1.4'
H H 0.0000 0.0000 'International Tables Vol C Tables 4.2.6.8 and 6.1.1.4'
N N 0.0061 0.0033 'International Tables Vol C Tables 4.2.6.8 and 6.1.1.4'
O O 0.0106 0.0060 'International Tables Vol C Tables 4.2.6.8 and 6.1.1.4'
Cl Cl 0.1484 0.1585 'International Tables Vol C Tables 4.2.6.8 and 6.1.1.4'
Fe Fe 0.3463 0.8444 'International Tables Vol C Tables 4.2.6.8 and 6.1.1.4'

loop_
_geom_angle_atom_site_label_1
_geom_angle_atom_site_label_2
_geom_angle_atom_site_label_3
_geom_angle
_geom_angle_site_symmetry_1
_geom_angle_site_symmetry_3
_geom_angle_publ_flag
N3 Fe1 N4 180.0 . . ?
N3 Fe1 N1 92.29(8) . 3 ?
N4 Fe1 N1 87.71(8) . 3 ?
N3 Fe1 N1 92.29(8) . 2 ?
N4 Fe1 N1 87.71(8) . 2 ?
N1 Fe1 N1 89.911(6) 3 2 ?
N3 Fe1 N1 92.29(8) . . ?
N4 Fe1 N1 87.71(8) . . ?
N1 Fe1 N1 89.908(6) 3 . ?
N1 Fe1 N1 175.4(2) 2 . ?
N3 Fe1 N1 92.29(8) . 4 ?
N4 Fe1 N1 87.71(8) . 4 ?
N1 Fe1 N1 175.4(2) 3 4 ?
N1 Fe1 N1 89.908(7) 2 4 ?
N1 Fe1 N1 89.907(7) . 4 ?
C(a1) N1 C(a2) 105.8(3) . 3 ?
C(a1) N1 Fe1 127.2(2) . . ?
C(a2) N1 Fe1 127.0(2) 3 . ?
O(2a) N3 O(2b) 58.2(10) . 2 ?
O(2a) N3 O(2b) 58.2(10) . 3 ?
O(2b) N3 O(2b) 73.9(9) 2 3 ?
O(2a) N3 O(2b) 58.2(10) . . ?
O(2b) N3 O(2b) 116.5(19) 2 . ?
O(2b) N3 O(2b) 73.9(9) 3 . ?
O(2a) N3 O(2b) 58.2(10) . 4 ?
O(2b) N3 O(2b) 73.9(9) 2 4 ?
O(2b) N3 O(2b) 116.5(19) 3 4 ?
O(2b) N3 O(2b) 73.9(9) . 4 ?
O(2a) N3 Fe1 180.0 . . ?
O(2b) N3 Fe1 121.8(10) 2 . ?
O(2b) N3 Fe1 121.8(10) 3 . ?
O(2b) N3 Fe1 121.8(10) . . ?
O(2b) N3 Fe1 121.8(10) 4 . ?
O(3b) N4 O(3a) 60.4(4) . 4 ?
O(3b) N4 O(3a) 60.4(4) . 2 ?
O(3a) N4 O(3a) 75.9(3) 4 2 ?
O(3b) N4 O(3a) 60.4(4) . 3 ?
O(3a) N4 O(3a) 120.8(8) 4 3 ?
O(3a) N4 O(3a) 75.9(3) 2 3 ?
O(3b) N4 O(3a) 60.4(4) . . ?
O(3a) N4 O(3a) 75.9(3) 4 . ?
O(3a) N4 O(3a) 120.8(8) 2 . ?
O(3a) N4 O(3a) 75.9(3) 3 . ?
O(3b) N4 Fe1 180.0 . . ?
O(3a) N4 Fe1 119.6(4) 4 . ?
O(3a) N4 Fe1 119.6(4) 2 . ?
O(3a) N4 Fe1 119.6(4) 3 . ?
O(3a) N4 Fe1 119.6(4) . . ?
N3 O(2a) O(2b) 66.5(9) . 2 ?
N3 O(2a) O(2b) 66.5(9) . 3 ?
O(2b) O(2a) O(2b) 80.9(7) 2 3 ?
N3 O(2a) O(2b) 66.5(9) . 4 ?
O(2b) O(2a) O(2b) 80.9(7) 2 4 ?
O(2b) O(2a) O(2b) 133.0(18) 3 4 ?
N3 O(2b) O(2b) 53.0(5) . 4 ?
N3 O(2b) O(2b) 53.0(5) . 3 ?
O(2b) O(2b) O(2b) 90.001(5) 4 3 ?
N4 O(3a) O(3a) 52.1(2) . 4 ?
N4 O(3a) O(3a) 52.1(2) . 3 ?
O(3a) O(3a) O(3a) 90.001(1) 4 3 ?
N4 O(3b) O(3a) 60.9(10) . 4 ?
N4 O(3b) O(3a) 60.9(10) . 2 ?
O(3a) O(3b) O(3a) 76.4(9) 4 2 ?
N4 O(3b) O(3a) 60.9(10) . 3 ?
O(3a) O(3b) O(3a) 121.9(21) 4 3 ?
O(3a) O(3b) O(3a) 76.3(9) 2 3 ?
C(a2) C(m1) C(a1) 123.4(3) . . ?
C(a2) C(m1) C1 118.9(3) . . ?
C(a1) C(m1) C1 117.6(3) . . ?
N1 C(a1) C(m1) 126.1(3) . . ?
N1 C(a1) C(b1) 110.1(3) . . ?
C(m1) C(a1) C(b1) 123.8(3) . . ?
N1 C(a2) C(m1) 126.3(3) 4 . ?
N1 C(a2) C(b2) 109.8(3) 4 4 ?
C(m1) C(a2) C(b2) 123.9(3) . 4 ?
C(b2) C(b1) C(a1) 107.0(3) . . ?
C(b1) C(b2) C(a2) 107.3(3) . 3 ?
C2 C1 C6 119.3(3) . . ?
C2 C1 C(m1) 120.7(3) . . ?
C6 C1 C(m1) 120.0(3) . . ?
C1 C2 C3 119.3(3) . . ?
C1 C2 N2 118.4(3) . . ?
C3 C2 N2 122.3(3) . . ?
C4 C3 C2 120.0(4) . . ?
C3 C4 C5 121.2(4) . . ?
C6 C5 C4 119.1(4) . . ?
C5 C6 C1 121.2(3) . . ?
O1 C7 N2 123.1(4) . . ?
O1 C7 C8 120.2(4) . . ?
N2 C7 C8 116.6(4) . . ?
C7 N2 C2 128.7(3) . . ?
C(11b) C8 C(9a) 60.0(7) . . ?
C(11b) C8 C(10) 131.4(8) . . ?
C(9a) C8 C(10) 118.0(6) . . ?
C(11b) C8 C7 114.7(6) . . ?
C(9a) C8 C7 115.3(6) . . ?
C(10) C8 C7 108.8(4) . . ?
C(11b) C8 C(11a) 46.1(7) . . ?
C(9a) C8 C(11a) 103.2(6) . . ?
C(10) C8 C(11a) 98.4(5) . . ?
C7 C8 C(11a) 111.5(4) . . ?
C(11b) C8 C(9b) 103.1(8) . . ?
C(9a) C8 C(9b) 43.1(6) . . ?
C(10) C8 C(9b) 91.7(7) . . ?
C7 C8 C(9b) 97.1(6) . . ?
C(11a) C8 C(9b) 144.3(7) . . ?
C(13) C(12) C(17) 123.1 . . ?
C(13) C(12) Cl1 118.8 . . ?
C(17) C(12) Cl1 118.1 . . ?
C(12) C(13) C(14) 118.5 . . ?
C(13) C(14) C(15) 120.7 . . ?
C(16) C(15) C(14) 119.9 . . ?
C(15) C(16) C(17) 120.6 . . ?
C(12) C(17) C(16) 117.2 . . ?

loop_
_geom_bond_atom_site_label_1
_geom_bond_atom_site_label_2
_geom_bond_distance
_geom_bond_site_symmetry_2
_geom_bond_publ_flag
Fe1 N3 1.733(6) . ?
Fe1 N4 1.916(6) . ?
Fe1 N1 2.000(2) 3 ?
Fe1 N1 2.000(2) 2 ?
Fe1 N1 2.000(2) . ?
Fe1 N1 2.000(2) 4 ?
N1 C(a1) 1.369(4) . ?
N1 C(a2) 1.376(4) 3 ?
N3 O(2a) 1.107(9) . ?
N3 O(2b) 1.24(2) 2 ?
N3 O(2b) 1.24(2) 3 ?
N3 O(2b) 1.24(2) . ?
N3 O(2b) 1.24(2) 4 ?
N4 O(3b) 1.22(2) . ?
N4 O(3a) 1.246(7) 4 ?
N4 O(3a) 1.246(7) 2 ?
N4 O(3a) 1.246(7) 3 ?
N4 O(3a) 1.246(7) . ?
O(2a) O(2b) 1.15(2) 2 ?
O(2a) O(2b) 1.15(2) 3 ?
O(2a) O(2b) 1.15(2) 4 ?
O(2b) O(2b) 1.49(3) 4 ?
O(2b) O(2b) 1.49(3) 3 ?
O(3a) O(3a) 1.532(10) 4 ?
O(3a) O(3a) 1.532(10) 3 ?
O(3b) O(3a) 1.239(13) 4 ?
O(3b) O(3a) 1.239(13) 2 ?
O(3b) O(3a) 1.239(13) 3 ?
C(m1) C(a2) 1.385(5) . ?
C(m1) C(a1) 1.394(4) . ?
C(m1) C1 1.510(4) . ?
C(a1) C(b1) 1.432(4) . ?
C(a2) N1 1.376(4) 4 ?
C(a2) C(b2) 1.432(4) 4 ?
C(b1) C(b2) 1.345(5) . ?
C(b2) C(a2) 1.432(4) 3 ?
C1 C2 1.391(5) . ?
C1 C6 1.395(5) . ?
C2 C3 1.404(5) . ?
C2 N2 1.410(5) . ?
C3 C4 1.366(6) . ?
C4 C5 1.387(6) . ?
C5 C6 1.371(5) . ?
C7 O1 1.186(5) . ?
C7 N2 1.351(5) . ?
C7 C8 1.534(6) . ?
C8 C(11b) 1.363(13) . ?
C8 C(9a) 1.451(10) . ?
C8 C(10) 1.498(7) . ?
C8 C(11a) 1.663(10) . ?
C8 C(9b) 1.692(13) . ?
C(12) C(13) 1.38 . ?
C(12) C(17) 1.38 . ?
C(12) Cl1 1.74 . ?
C(13) C(14) 1.38 . ?
C(14) C(15) 1.39 . ?
C(15) C(16) 1.38 . ?
C(16) C(17) 1.41 . ?
